data_1528073
loop_
_publ_author_name
'Sichevich, O.M.'
'Grin', Yu.'

_publ_section_title
;
 Crystal structure of Eu5 Co5 Ga3.5
;
_journal_name_full Kristallografiya
_journal_page_first 44
_journal_page_last 48
_journal_volume 36
_journal_year 1991
_chemical_formula_sum 'Co10 Eu10 Ga7'
_chemical_name_systematic '(Co10 Ga7) Eu10'
_space_group_IT_number 129
_symmetry_space_group_name_Hall 'P 4ab 2ab -1ab'
_symmetry_space_group_name_H-M 'P 4/n m m :1'
_cell_angle_alpha 90
_cell_angle_beta 90
_cell_angle_gamma 90
_cell_formula_units_Z 2
_cell_length_a 10.476
_cell_length_b 10.476
_cell_length_c 11.045
_cell_volume 1212.151
_citation_journal_id_ASTM KRISAJ
_cod_data_source_file Sichevich_KRISAJ_1991_337.cif
_cod_data_source_block Co10Eu10Ga7
_cod_original_sg_symbol_Hall '-P 4a 2a (x-1/4,y+1/4,z)'
_cod_database_code 1528073

loop_
_symmetry_equiv_pos_as_xyz
x,y,z
-y+1/2,x+1/2,z
-x,-y,z
y+1/2,-x+1/2,z
x+1/2,-y+1/2,-z
y,x,-z
-x+1/2,y+1/2,-z
-y,-x,-z
-x+1/2,-y+1/2,-z
y,-x,-z
x+1/2,y+1/2,-z
-y,x,-z
-x,y,z
-y+1/2,-x+1/2,z
x,-y,z
y+1/2,x+1/2,z

loop_
_atom_site_label
_atom_site_type_symbol
_atom_site_fract_x
_atom_site_fract_y
_atom_site_fract_z
_atom_site_occupancy
_atom_site_U_iso_or_equiv
Eu5 Eu 0.2639 0.7639 0.6684 1 0.0
Ga3 Ga 0 0.687 0.5313 0.412 0.0
Co5 Co 0 0.2981 0.789 0.588 0.0
Co3 Co 0 0.687 0.5313 0.588 0.0
Eu4 Eu 0 0 0.3459 1 0.0
Eu2 Eu 0 0.5 0.0008 1 0.0
Co2 Co 0 0.8793 0.916 0.588 0.0
Co1 Co 0 0.5 0.684 0.588 0.0
Co4 Co 0 0.801 0.1323 0.588 0.0
Ga5 Ga 0 0.2981 0.789 0.412 0.0
Ga2 Ga 0 0.8793 0.916 0.412 0.0
Eu1 Eu 0 0.5 0.2964 1 0.0
Ga4 Ga 0 0.801 0.1323 0.412 0.0
Ga1 Ga 0 0.5 0.684 0.412 0.0
Eu3 Eu 0.25 0.25 0 1 0.0
